data_4316861
loop_
_publ_author_name
'Mohamedally Kurmoo'
'Kazuya Otsubo'
'Hiroshi Kitagawa'
'Marc Henry'
'Masaaki Ohba'
'Seishi Takagi'

_publ_section_title
;
 Magnetic Properties of Segregated Layers Containing MII3(\m3-OH)2 (M = Co
 or Ni) Diamond Chains Bridged by
 cis,cis,cis-1,2,4,5-Cyclohexanetetracarboxylate
;
_journal_name_full 'Inorganic Chemistry'
_journal_page_first 9700
_journal_page_last 9708
_journal_paper_doi 10.1021/ic101521k
_journal_volume 49
_journal_year 2010
_chemical_formula_moiety 'C20 H38 Co5 O28, 2(H2 O)'
_chemical_formula_sum 'C20 H42 Co5 O30'
_chemical_formula_weight 1057.19
_chemical_name_systematic
;
 ?
;
_space_group_IT_number 14
_symmetry_cell_setting monoclinic
_symmetry_space_group_name_Hall '-P 2ybc'
_symmetry_space_group_name_H-M 'P 1 21/c 1'
_atom_sites_solution_hydrogens geom
_atom_sites_solution_primary direct
_atom_sites_solution_secondary difmap
_audit_creation_method SHELXL-97
_cell_angle_alpha 90.00
_cell_angle_beta 92.021(2)
_cell_angle_gamma 90.00
_cell_formula_units_Z 2
_cell_length_a 10.2251(11)
_cell_length_b 6.5516(6)
_cell_length_c 24.394(3)
_cell_measurement_reflns_used 1755
_cell_measurement_temperature 173(2)
_cell_measurement_theta_max 29.12
_cell_measurement_theta_min 2.56
_cell_volume 1633.2(3)
_computing_cell_refinement 'Bruker SMART'
_computing_data_collection 'Bruker SMART'
_computing_data_reduction 'Bruker SAINT'
_computing_molecular_graphics 'Bruker SHELXTL'
_computing_publication_material 'Bruker SHELXTL'
_computing_structure_refinement 'SHELXL-97 (Sheldrick, 1997)'
_computing_structure_solution 'SHELXS-97 (Sheldrick, 1990)'
_diffrn_ambient_temperature 173(2)
_diffrn_measured_fraction_theta_full 0.996
_diffrn_measured_fraction_theta_max 0.996
_diffrn_measurement_device_type 'CCD area detector'
_diffrn_measurement_method 'phi and omega scans'
_diffrn_radiation_monochromator graphite
_diffrn_radiation_source 'fine-focus sealed tube'
_diffrn_radiation_type MoK\a
_diffrn_radiation_wavelength 0.71073
_diffrn_reflns_av_R_equivalents 0.0750
_diffrn_reflns_av_sigmaI/netI 0.0726
_diffrn_reflns_limit_h_max 14
_diffrn_reflns_limit_h_min -14
_diffrn_reflns_limit_k_max 8
_diffrn_reflns_limit_k_min -8
_diffrn_reflns_limit_l_max 34
_diffrn_reflns_limit_l_min -34
_diffrn_reflns_number 14346
_diffrn_reflns_theta_full 29.53
_diffrn_reflns_theta_max 29.53
_diffrn_reflns_theta_min 3.34
_exptl_absorpt_coefficient_mu 2.606
_exptl_absorpt_correction_T_max 0.8807
_exptl_absorpt_correction_T_min 0.8186
_exptl_absorpt_correction_type multi-scan
_exptl_absorpt_process_details sadabs
_exptl_crystal_colour pink
_exptl_crystal_density_diffrn 2.150
_exptl_crystal_density_meas ?
_exptl_crystal_density_method 'not measured'
_exptl_crystal_description prism
_exptl_crystal_F_000 1074
_exptl_crystal_size_max 0.08
_exptl_crystal_size_mid 0.08
_exptl_crystal_size_min 0.05
_refine_diff_density_max 0.543
_refine_diff_density_min -0.459
_refine_diff_density_rms 0.113
_refine_ls_extinction_method none
_refine_ls_goodness_of_fit_ref 1.043
_refine_ls_hydrogen_treatment mixed
_refine_ls_matrix_type full
_refine_ls_number_parameters 282
_refine_ls_number_reflns 4509
_refine_ls_number_restraints 9
_refine_ls_restrained_S_all 1.043
_refine_ls_R_factor_all 0.0685
_refine_ls_R_factor_gt 0.0337
_refine_ls_shift/su_max 0.002
_refine_ls_shift/su_mean 0.000
_refine_ls_structure_factor_coef Fsqd
_refine_ls_weighting_details 'calc w=1/[\s^2^(Fo^2^)+(0.0026P)^2^+0.0200P] where P=(Fo^2^+2Fc^2^)/3'
_refine_ls_weighting_scheme calc
_refine_ls_wR_factor_gt 0.0501
_refine_ls_wR_factor_ref 0.0541
_reflns_number_gt 3025
_reflns_number_total 4509
_reflns_threshold_expression >2sigma(I)
_cod_data_source_file ic101521k_si_001.cif
_cod_data_source_block e703b
_cod_depositor_comments
;
The following automatic conversions were performed:

'_symmetry_cell_setting' value 'Monoclinic' changed to 'monoclinic'
according to the built-in table from CIF Core dictionary named
'cif_core.dic' version 2.4.1 from 2010-06-29.

Automatic conversion script
Id: cif_fix_values 1646 2011-03-28 12:23:43Z adriana 

The following automatic conversions were performed:

'_exptl_crystal_density_meas' value 'none' was changed to '?' - the
value is perceived as not measured.

Automatic conversion script
Id: cif_fix_values 3008 2015-01-20 13:52:24Z robertas 
;
_cod_original_cell_volume 1633.1(3)
_cod_database_code 4316861

loop_
_symmetry_equiv_pos_as_xyz
'x, y, z'
'-x, y+1/2, -z+1/2'
'-x, -y, -z'
'x, -y-1/2, z-1/2'

loop_
_atom_site_label
_atom_site_type_symbol
_atom_site_fract_x
_atom_site_fract_y
_atom_site_fract_z
_atom_site_U_iso_or_equiv
_atom_site_adp_type
_atom_site_occupancy
_atom_site_symmetry_multiplicity
_atom_site_calc_flag
_atom_site_refinement_flags
_atom_site_disorder_assembly
_atom_site_disorder_group
Co1 Co 0.84768(3) 0.99930(6) 0.500328(14) 0.00801(8) Uani 1 1 d . . .
Co2 Co 0.47788(3) 0.90041(5) 0.327856(15) 0.00895(8) Uani 1 1 d . . .
Co3 Co 1.0000 0.5000 0.5000 0.00817(10) Uani 1 2 d S . .
C1 C 0.8698(2) 1.3184(4) 0.34517(10) 0.0071(5) Uani 1 1 d . . .
H1 H 0.7915 1.3948 0.3305 0.009 Uiso 1 1 calc R . .
C2 C 0.8786(2) 1.1195(4) 0.31126(10) 0.0079(5) Uani 1 1 d . . .
H2 H 0.8731 1.1604 0.2717 0.010 Uiso 1 1 calc R . .
C3 C 1.0100(2) 1.0105(4) 0.32058(10) 0.0076(5) Uani 1 1 d . . .
H3A H 1.0158 0.9564 0.3585 0.009 Uiso 1 1 calc R . .
H3B H 1.0147 0.8934 0.2951 0.009 Uiso 1 1 calc R . .
C4 C 1.1258(2) 1.1524(4) 0.31173(10) 0.0078(5) Uani 1 1 d . . .
H4 H 1.1186 1.1981 0.2726 0.009 Uiso 1 1 calc R . .
C5 C 1.1215(2) 1.3460(4) 0.34703(10) 0.0080(5) Uani 1 1 d . . .
H5 H 1.1922 1.4392 0.3349 0.010 Uiso 1 1 calc R . .
C6 C 0.9897(2) 1.4550(4) 0.33619(10) 0.0080(5) Uani 1 1 d . . .
H6A H 0.9859 1.5055 0.2979 0.010 Uiso 1 1 calc R . .
H6B H 0.9854 1.5751 0.3607 0.010 Uiso 1 1 calc R . .
C7 C 0.8503(2) 1.2853(4) 0.40595(11) 0.0082(5) Uani 1 1 d . . .
O1 O 0.83546(17) 1.1054(3) 0.42227(7) 0.0117(4) Uani 1 1 d . . .
O2 O 0.85103(16) 0.4418(3) 0.43703(7) 0.0110(4) Uani 1 1 d . . .
C8 C 0.7637(2) 0.9760(4) 0.32029(10) 0.0090(5) Uani 1 1 d . . .
O3 O 0.64946(16) 1.0575(2) 0.31644(7) 0.0116(4) Uani 1 1 d . . .
O4 O 0.78306(18) 0.7923(3) 0.32835(9) 0.0178(5) Uani 1 1 d . . .
C9 C 0.2570(2) 1.0468(4) 0.31912(10) 0.0083(5) Uani 1 1 d . . .
O5 O 0.35938(16) 1.1598(3) 0.32039(7) 0.0112(4) Uani 1 1 d . . .
O6 O 0.26935(16) 0.8561(3) 0.32255(8) 0.0127(4) Uani 1 1 d . . .
C10 C 0.8545(2) 0.6950(4) 0.59227(11) 0.0091(5) Uani 1 1 d . . .
O7 O 0.83479(16) 0.8758(3) 0.57688(7) 0.0104(4) Uani 1 1 d . . .
O8 O 1.14361(16) 0.4565(2) 0.44041(7) 0.0103(4) Uani 1 1 d . . .
O9 O 0.99708(17) 0.8010(3) 0.47720(8) 0.0093(4) Uani 1 1 d D . .
O10 O 0.69727(18) 0.7708(3) 0.47143(8) 0.0138(4) Uani 1 1 d D . .
H10 H 0.6704 0.7055 0.4984 0.021 Uiso 1 1 calc R . .
O11 O 0.70413(17) 1.2186(3) 0.52584(8) 0.0127(4) Uani 1 1 d D . .
H11 H 0.7417 1.3118 0.5441 0.019 Uiso 1 1 calc R . .
O12 O 0.49013(18) 0.9518(3) 0.41318(8) 0.0127(4) Uani 1 1 d D . .
H12 H 0.4904 1.0780 0.4193 0.019 Uiso 1 1 calc R . .
O13 O 0.56376(18) 0.6176(3) 0.34690(8) 0.0143(4) Uani 1 1 d D . .
H13 H 0.5522 0.5376 0.3203 0.021 Uiso 1 1 calc R . .
O14 O 0.47255(17) 0.8466(3) 0.24228(8) 0.0123(4) Uani 1 1 d D . .
H14 H 0.4210 0.7499 0.2348 0.018 Uiso 1 1 calc R . .
O15 O 0.5052(2) 0.3479(3) 0.44465(10) 0.0237(5) Uani 1 1 d D . .
H14A H 0.542(2) 0.810(5) 0.2319(13) 0.036 Uiso 1 1 d D . .
H11A H 0.659(3) 1.172(4) 0.5508(11) 0.036 Uiso 1 1 d D . .
H15 H 0.512(3) 0.424(4) 0.4171(10) 0.040(11) Uiso 1 1 d D . .
H15A H 0.564(3) 0.325(6) 0.4681(12) 0.073(16) Uiso 1 1 d D . .
H12A H 0.557(3) 0.892(6) 0.4257(19) 0.019 Uiso 1 1 d D . .
H13A H 0.641(2) 0.662(7) 0.346(2) 0.021 Uiso 1 1 d D . .
H10A H 0.728(4) 0.684(6) 0.4512(17) 0.021 Uiso 1 1 d D . .
H9 H 0.996(3) 0.805(4) 0.4438(7) 0.015(8) Uiso 1 1 d D . .

loop_
_atom_site_aniso_label
_atom_site_aniso_U_11
_atom_site_aniso_U_22
_atom_site_aniso_U_33
_atom_site_aniso_U_23
_atom_site_aniso_U_13
_atom_site_aniso_U_12
Co1 0.00758(15) 0.00675(18) 0.00971(17) 0.00059(15) 0.00045(12) 0.00055(15)
Co2 0.00608(15) 0.0076(2) 0.01320(18) -0.00008(15) 0.00104(13) 0.00079(14)
Co3 0.0091(2) 0.0052(3) 0.0103(2) -0.0008(2) 0.00085(18) 0.0005(2)
C1 0.0051(11) 0.0058(14) 0.0104(13) -0.0001(10) -0.0005(9) 0.0012(9)
C2 0.0053(11) 0.0086(14) 0.0099(12) 0.0001(10) 0.0014(9) 0.0016(10)
C3 0.0062(10) 0.0053(13) 0.0113(12) -0.0035(11) 0.0000(9) -0.0008(10)
C4 0.0073(11) 0.0073(14) 0.0089(13) 0.0008(10) 0.0018(9) 0.0015(9)
C5 0.0080(11) 0.0053(14) 0.0107(13) -0.0002(10) 0.0012(9) 0.0002(9)
C6 0.0059(11) 0.0054(15) 0.0126(13) 0.0020(9) -0.0002(9) 0.0011(9)
C7 0.0022(11) 0.0086(15) 0.0135(14) -0.0024(11) -0.0018(10) 0.0011(9)
O1 0.0149(9) 0.0095(10) 0.0110(10) 0.0005(8) 0.0021(7) -0.0017(8)
O2 0.0116(9) 0.0088(11) 0.0125(10) -0.0031(7) 0.0001(7) 0.0015(7)
C8 0.0086(11) 0.0092(15) 0.0092(12) -0.0030(11) -0.0001(9) 0.0005(10)
O3 0.0067(8) 0.0101(11) 0.0178(10) 0.0025(7) 0.0000(7) 0.0009(7)
O4 0.0109(9) 0.0052(11) 0.0374(14) 0.0011(9) 0.0024(9) 0.0023(8)
C9 0.0084(11) 0.0086(15) 0.0080(12) -0.0008(9) 0.0023(9) -0.0005(9)
O5 0.0069(9) 0.0104(10) 0.0165(10) 0.0016(8) 0.0019(7) -0.0004(7)
O6 0.0084(9) 0.0063(10) 0.0234(11) -0.0007(8) 0.0000(8) 0.0018(7)
C10 0.0034(11) 0.0104(15) 0.0137(14) -0.0002(11) 0.0018(10) -0.0009(10)
O7 0.0155(9) 0.0061(10) 0.0095(9) 0.0005(7) 0.0002(7) 0.0009(7)
O8 0.0133(9) 0.0070(11) 0.0105(9) -0.0024(7) 0.0014(7) -0.0012(7)
O9 0.0110(9) 0.0060(10) 0.0109(10) -0.0010(8) 0.0019(8) 0.0017(7)
O10 0.0117(9) 0.0120(11) 0.0175(11) -0.0003(8) -0.0014(8) 0.0007(8)
O11 0.0114(9) 0.0089(11) 0.0180(11) -0.0004(8) 0.0023(8) -0.0009(7)
O12 0.0141(9) 0.0086(11) 0.0153(10) -0.0009(7) 0.0003(7) 0.0005(7)
O13 0.0143(9) 0.0082(11) 0.0203(11) -0.0011(8) -0.0004(8) 0.0010(8)
O14 0.0086(9) 0.0116(11) 0.0166(11) -0.0043(8) 0.0013(8) -0.0023(7)
O15 0.0267(12) 0.0183(13) 0.0260(13) 0.0000(10) -0.0023(10) -0.0020(9)

loop_
_atom_type_symbol
_atom_type_description
_atom_type_scat_dispersion_real
_atom_type_scat_dispersion_imag
_atom_type_scat_source
C C 0.0033 0.0016 'International Tables Vol C Tables 4.2.6.8 and 6.1.1.4'
H H 0.0000 0.0000 'International Tables Vol C Tables 4.2.6.8 and 6.1.1.4'
O O 0.0106 0.0060 'International Tables Vol C Tables 4.2.6.8 and 6.1.1.4'
Co Co 0.3494 0.9721 'International Tables Vol C Tables 4.2.6.8 and 6.1.1.4'

loop_
_geom_angle_atom_site_label_1
_geom_angle_atom_site_label_2
_geom_angle_atom_site_label_3
_geom_angle
_geom_angle_site_symmetry_1
_geom_angle_site_symmetry_3
_geom_angle_publ_flag
O1 Co1 O7 172.06(7) . . ?
O1 Co1 O9 88.91(7) . . ?
O7 Co1 O9 94.10(7) . . ?
O1 Co1 O9 93.00(7) . 3_776 ?
O7 Co1 O9 94.60(7) . 3_776 ?
O9 Co1 O9 84.60(7) . 3_776 ?
O1 Co1 O11 91.30(7) . . ?
O7 Co1 O11 86.20(7) . . ?
O9 Co1 O11 176.05(7) . . ?
O9 Co1 O11 91.45(7) 3_776 . ?
O1 Co1 O10 85.10(7) . . ?
O7 Co1 O10 87.56(7) . . ?
O9 Co1 O10 89.99(7) . . ?
O9 Co1 O10 174.31(7) 3_776 . ?
O11 Co1 O10 93.96(7) . . ?
O3 Co2 O5 94.35(7) . . ?
O3 Co2 O13 96.85(7) . . ?
O5 Co2 O13 167.11(7) . . ?
O3 Co2 O12 91.85(7) . . ?
O5 Co2 O12 88.29(7) . . ?
O13 Co2 O12 84.99(7) . . ?
O3 Co2 O14 86.70(7) . . ?
O5 Co2 O14 93.14(7) . . ?
O13 Co2 O14 93.86(7) . . ?
O12 Co2 O14 178.03(7) . . ?
O3 Co2 O6 154.93(7) . . ?
O5 Co2 O6 62.26(6) . . ?
O13 Co2 O6 107.50(7) . . ?
O12 Co2 O6 96.04(7) . . ?
O14 Co2 O6 85.82(7) . . ?
O3 Co2 C9 125.30(7) . . ?
O5 Co2 C9 31.47(7) . . ?
O13 Co2 C9 137.85(7) . . ?
O12 Co2 C9 92.62(8) . . ?
O14 Co2 C9 89.31(8) . . ?
O6 Co2 C9 30.80(7) . . ?
O9 Co3 O9 179.998(1) 3_766 . ?
O9 Co3 O8 86.96(7) 3_766 3_766 ?
O9 Co3 O8 93.04(7) . 3_766 ?
O9 Co3 O8 93.04(7) 3_766 . ?
O9 Co3 O8 86.96(7) . . ?
O8 Co3 O8 180.0 3_766 . ?
O9 Co3 O2 88.50(7) 3_766 3_766 ?
O9 Co3 O2 91.51(7) . 3_766 ?
O8 Co3 O2 88.68(6) 3_766 3_766 ?
O8 Co3 O2 91.32(6) . 3_766 ?
O9 Co3 O2 91.50(7) 3_766 . ?
O9 Co3 O2 88.49(7) . . ?
O8 Co3 O2 91.32(6) 3_766 . ?
O8 Co3 O2 88.67(6) . . ?
O2 Co3 O2 179.998(1) 3_766 . ?
C7 C1 C6 110.8(2) . . ?
C7 C1 C2 114.4(2) . . ?
C6 C1 C2 110.61(19) . . ?
C7 C1 H1 106.9 . . ?
C6 C1 H1 106.9 . . ?
C2 C1 H1 106.9 . . ?
C8 C2 C3 111.6(2) . . ?
C8 C2 C1 112.45(19) . . ?
C3 C2 C1 112.35(19) . . ?
C8 C2 H2 106.7 . . ?
C3 C2 H2 106.7 . . ?
C1 C2 H2 106.7 . . ?
C4 C3 C2 112.1(2) . . ?
C4 C3 H3A 109.2 . . ?
C2 C3 H3A 109.2 . . ?
C4 C3 H3B 109.2 . . ?
C2 C3 H3B 109.2 . . ?
H3A C3 H3B 107.9 . . ?
C9 C4 C3 113.1(2) 1_655 . ?
C9 C4 C5 110.7(2) 1_655 . ?
C3 C4 C5 112.7(2) . . ?
C9 C4 H4 106.6 1_655 . ?
C3 C4 H4 106.6 . . ?
C5 C4 H4 106.6 . . ?
C10 C5 C4 113.3(2) 3_776 . ?
C10 C5 C6 111.1(2) 3_776 . ?
C4 C5 C6 109.3(2) . . ?
C10 C5 H5 107.7 3_776 . ?
C4 C5 H5 107.7 . . ?
C6 C5 H5 107.7 . . ?
C5 C6 C1 113.7(2) . . ?
C5 C6 H6A 108.8 . . ?
C1 C6 H6A 108.8 . . ?
C5 C6 H6B 108.8 . . ?
C1 C6 H6B 108.8 . . ?
H6A C6 H6B 107.7 . . ?
O1 C7 O2 124.4(2) . 1_565 ?
O1 C7 C1 117.7(2) . . ?
O2 C7 C1 117.9(2) 1_565 . ?
C7 O1 Co1 128.01(17) . . ?
C7 O2 Co3 123.68(15) 1_545 . ?
O4 C8 O3 123.9(2) . . ?
O4 C8 C2 120.2(2) . . ?
O3 C8 C2 115.9(2) . . ?
C8 O3 Co2 123.98(16) . . ?
O6 C9 O5 119.5(2) . . ?
O6 C9 C4 123.2(2) . 1_455 ?
O5 C9 C4 117.2(2) . 1_455 ?
O6 C9 Co2 61.10(12) . . ?
O5 C9 Co2 58.39(12) . . ?
C4 C9 Co2 175.31(18) 1_455 . ?
C9 O5 Co2 90.15(14) . . ?
C9 O6 Co2 88.10(14) . . ?
O7 C10 O8 123.6(2) . 3_766 ?
O7 C10 C5 118.5(2) . 3_776 ?
O8 C10 C5 117.9(2) 3_766 3_776 ?
C10 O7 Co1 129.14(17) . . ?
C10 O8 Co3 124.02(15) 3_766 . ?
Co3 O9 Co1 121.79(9) . . ?
Co3 O9 Co1 121.44(9) . 3_776 ?
Co1 O9 Co1 95.40(7) . 3_776 ?
Co3 O9 H9 107.4(19) . . ?
Co1 O9 H9 106(2) . . ?
Co1 O9 H9 103(2) 3_776 . ?
Co1 O10 H10 109.5 . . ?
Co1 O10 H10A 112(3) . . ?
H10 O10 H10A 105.2 . . ?
Co1 O11 H11 109.5 . . ?
Co1 O11 H11A 112(2) . . ?
H11 O11 H11A 97.8 . . ?
Co2 O12 H12 109.5 . . ?
Co2 O12 H12A 108(3) . . ?
H12 O12 H12A 113.3 . . ?
Co2 O13 H13 109.5 . . ?
Co2 O13 H13A 94(3) . . ?
H13 O13 H13A 107.3 . . ?
Co2 O14 H14 109.5 . . ?
Co2 O14 H14A 112(2) . . ?
H14 O14 H14A 105.5 . . ?
H15 O15 H15A 125(3) . . ?

loop_
_geom_bond_atom_site_label_1
_geom_bond_atom_site_label_2
_geom_bond_distance
_geom_bond_site_symmetry_2
_geom_bond_publ_flag
Co1 O1 2.0267(18) . ?
Co1 O7 2.0438(18) . ?
Co1 O9 2.0979(18) . ?
Co1 O9 2.1145(18) 3_776 ?
Co1 O11 2.1610(19) . ?
Co1 O10 2.2421(19) . ?
Co2 O3 2.0612(17) . ?
Co2 O5 2.0916(17) . ?
Co2 O13 2.0954(19) . ?
Co2 O12 2.1078(19) . ?
Co2 O14 2.116(2) . ?
Co2 O6 2.1513(17) . ?
Co2 C9 2.456(2) . ?
Co3 O9 2.0487(18) 3_766 ?
Co3 O9 2.0487(18) . ?
Co3 O8 2.1215(17) 3_766 ?
Co3 O8 2.1215(17) . ?
Co3 O2 2.1587(17) 3_766 ?
Co3 O2 2.1587(17) . ?
C1 C7 1.519(3) . ?
C1 C6 1.540(3) . ?
C1 C2 1.548(3) . ?
C1 H1 1.0000 . ?
C2 C8 1.527(3) . ?
C2 C3 1.532(3) . ?
C2 H2 1.0000 . ?
C3 C4 1.527(3) . ?
C3 H3A 0.9900 . ?
C3 H3B 0.9900 . ?
C4 C9 1.515(3) 1_655 ?
C4 C5 1.534(3) . ?
C4 H4 1.0000 . ?
C5 C10 1.517(3) 3_776 ?
C5 C6 1.539(3) . ?
C5 H5 1.0000 . ?
C6 H6A 0.9900 . ?
C6 H6B 0.9900 . ?
C7 O1 1.255(3) . ?
C7 O2 1.275(3) 1_565 ?
O2 C7 1.275(3) 1_545 ?
C8 O4 1.234(3) . ?
C8 O3 1.285(3) . ?
C9 O6 1.258(3) . ?
C9 O5 1.282(3) . ?
C9 C4 1.515(3) 1_455 ?
C10 O7 1.257(3) . ?
C10 O8 1.274(3) 3_766 ?
C10 C5 1.516(3) 3_776 ?
O8 C10 1.274(3) 3_766 ?
O9 Co1 2.1145(18) 3_776 ?
O9 H9 0.815(16) . ?
O10 H10 0.8400 . ?
O10 H10A 0.82(4) . ?
O11 H11 0.8400 . ?
O11 H11A 0.837(17) . ?
O12 H12 0.8400 . ?
O12 H12A 0.84(4) . ?
O13 H13 0.8400 . ?
O13 H13A 0.841(19) . ?
O14 H14 0.8400 . ?
O14 H14A 0.799(17) . ?
O15 H15 0.843(16) . ?
O15 H15A 0.827(17) . ?
